data_7022172
loop_
_publ_author_name
'Sha, Jing-Quan'
'Sun, Jing-Wen'
'Li, Meng-Ting'
'Wang, Cheng'
'Li, Guang-Ming'
'Yan, Peng-Fei'
'Sun, Long-Jiang'

_publ_section_title
;
 Secondary spacer modulated assembly of polyoxometalate based
 metal-organic frameworks.
;
_journal_issue 5
_journal_name_full 'Dalton transactions (Cambridge, England : 2003)'
_journal_page_first 1667
_journal_page_last 1677
_journal_paper_doi 10.1039/c2dt31951a
_journal_volume 42
_journal_year 2013
_chemical_formula_moiety 'C24 H16 Cu3 N20 O44 Si W12, 2(H2 O) '
_chemical_formula_sum 'C24 H20 Cu3 N20 O46 Si W12'
_chemical_formula_weight 3749.42
_chemical_name_systematic
;
?
;
_space_group_IT_number 15
_symmetry_cell_setting monoclinic
_symmetry_space_group_name_Hall '-C 2yc'
_symmetry_space_group_name_H-M 'C 1 2/c 1'
_atom_sites_solution_hydrogens geom
_atom_sites_solution_primary direct
_atom_sites_solution_secondary difmap
_audit_creation_method SHELXL-97
_cell_angle_alpha 90.00
_cell_angle_beta 98.975(4)
_cell_angle_gamma 90.00
_cell_formula_units_Z 4
_cell_length_a 22.690(6)
_cell_length_b 13.916(4)
_cell_length_c 20.317(5)
_cell_measurement_reflns_used 1785
_cell_measurement_temperature 293(2)
_cell_measurement_theta_max 24.9572
_cell_measurement_theta_min 2.5046
_cell_volume 6337(3)
_computing_cell_refinement 'Bruker FRAMBO'
_computing_data_collection 'Bruker FRAMBO'
_computing_data_reduction 'Bruker SHELXTL'
_computing_molecular_graphics 'Bruker SHELXTL'
_computing_publication_material 'Bruker SHELXTL'
_computing_structure_refinement 'SHELXL-97 (Sheldrick, 1997)'
_computing_structure_solution 'Bruker SHELXTL'
_diffrn_ambient_temperature 293(2)
_diffrn_measured_fraction_theta_full 0.994
_diffrn_measured_fraction_theta_max 0.994
_diffrn_measurement_device_type 'multiwire proportional'
_diffrn_measurement_method 'phi and omega scans'
_diffrn_radiation_monochromator graphite
_diffrn_radiation_source 'fine-focus sealed tube'
_diffrn_radiation_type MoK\a
_diffrn_radiation_wavelength 0.71069
_diffrn_reflns_av_R_equivalents 0.0972
_diffrn_reflns_av_sigmaI/netI 0.1207
_diffrn_reflns_limit_h_max 24
_diffrn_reflns_limit_h_min -26
_diffrn_reflns_limit_k_max 16
_diffrn_reflns_limit_k_min -15
_diffrn_reflns_limit_l_max 24
_diffrn_reflns_limit_l_min -19
_diffrn_reflns_number 15141
_diffrn_reflns_theta_full 24.98
_diffrn_reflns_theta_max 24.98
_diffrn_reflns_theta_min 1.72
_exptl_absorpt_coefficient_mu 22.801
_exptl_absorpt_correction_T_max 0.041
_exptl_absorpt_correction_T_min 0.010
_exptl_absorpt_correction_type multi-scan
_exptl_absorpt_process_details sadabs(Sheldrick,1996)
_exptl_crystal_colour green
_exptl_crystal_density_diffrn 3.930
_exptl_crystal_density_method 'not measured'
_exptl_crystal_description block
_exptl_crystal_F_000 6644
_exptl_crystal_size_max 0.25
_exptl_crystal_size_mid 0.18
_exptl_crystal_size_min 0.14
_refine_diff_density_max 5.657
_refine_diff_density_min -7.647
_refine_diff_density_rms 0.667
_refine_ls_extinction_method none
_refine_ls_goodness_of_fit_ref 1.124
_refine_ls_hydrogen_treatment constr
_refine_ls_matrix_type full
_refine_ls_number_parameters 476
_refine_ls_number_reflns 5572
_refine_ls_number_restraints 586
_refine_ls_restrained_S_all 1.083
_refine_ls_R_factor_all 0.1856
_refine_ls_R_factor_gt 0.1256
_refine_ls_shift/su_max 0.000
_refine_ls_shift/su_mean 0.000
_refine_ls_structure_factor_coef Fsqd
_refine_ls_weighting_details 'calc w=1/[\s^2^(Fo^2^)+(0.0001P)^2^+5780.3149P] where P=(Fo^2^+2Fc^2^)/3'
_refine_ls_weighting_scheme calc
_refine_ls_wR_factor_gt 0.2342
_refine_ls_wR_factor_ref 0.2586
_reflns_number_gt 3464
_reflns_number_total 5572
_reflns_threshold_expression >2sigma(I)
_cod_data_source_file c2dt31951a.txt
_cod_data_source_block dd
_cod_depositor_comments
;
The following automatic conversions were performed:

'_symmetry_cell_setting' value 'Monoclinic' changed to 'monoclinic'
according to /home/saulius/struct/CIF-dictionaries/cif_core.dic
dictionary named 'cif_core.dic' version 2.4.2 from 2011-04-26.

Automatic conversion script
Id: cif_fix_values 1891 2012-01-12 08:04:46Z andrius 
;
_cod_original_sg_symbol_H-M C2/c
_cod_original_formula_sum 'C24 H20 Cu3 N20 O46 Si W12 '
_cod_database_code 7022172

loop_
_symmetry_equiv_pos_as_xyz
'x, y, z'
'-x, y, -z+1/2'
'x+1/2, y+1/2, z'
'-x+1/2, y+1/2, -z+1/2'
'-x, -y, -z'
'x, -y, z-1/2'
'-x+1/2, -y+1/2, -z'
'x+1/2, -y+1/2, z-1/2'

loop_
_atom_site_label
_atom_site_type_symbol
_atom_site_fract_x
_atom_site_fract_y
_atom_site_fract_z
_atom_site_U_iso_or_equiv
_atom_site_adp_type
_atom_site_occupancy
_atom_site_symmetry_multiplicity
_atom_site_calc_flag
_atom_site_refinement_flags
Cu1 Cu 0.2194(3) -0.0146(4) 0.4431(3) 0.0189(13) Uani 1 1 d .
Cu2 Cu 0.2500 -0.2500 0.5000 0.0147(16) Uani 1 2 d S
N1 N 0.2257(15) 0.003(3) 0.3475(19) 0.020(6) Uani 1 1 d U
N2 N 0.2527(18) 0.147(3) 0.125(2) 0.025 Uiso 1 1 d U
N3 N 0.2235(15) -0.003(2) 0.0913(18) 0.015(7) Uani 1 1 d U
N4 N 0.2467(19) 0.140(3) 0.060(2) 0.027(9) Uani 1 1 d U
N5 N 0.2300(18) 0.049(3) 0.040(2) 0.022(8) Uani 1 1 d U
N6 N -0.1049(18) -0.220(3) 0.432(2) 0.035(7) Uani 1 1 d U
N7 N 0.1019(18) -0.110(3) 0.417(2) 0.025(7) Uani 1 1 d U
N8 N 0.1605(17) -0.120(3) 0.4297(19) 0.020(6) Uani 1 1 d U
N9 N 0.1714(16) -0.212(3) 0.451(2) 0.022(6) Uani 1 1 d U
N10 N 0.1238(16) -0.255(3) 0.4542(19) 0.019(6) Uani 1 1 d U
O1 O 0.0000 0.666(4) 0.2500 0.046(15) Uani 1 2 d SU
O2 O 0.021(3) -0.078(5) 0.268(4) 0.031(14) Uani 0.50 1 d PU
O1W O 0.2307(17) 0.207(3) 0.581(2) 0.050(10) Uani 1 1 d U
H101 H 0.2331 0.2668 0.5742 0.059 Uiso 1 1 d R
H102 H 0.2063 0.1988 0.6086 0.059 Uiso 1 1 d R
O3 O -0.094(2) 0.109(4) 0.431(3) 0.077(16) Uani 1 1 d U
O2W O 0.2758(15) 0.099(2) 0.4729(18) 0.030(8) Uani 1 1 d U
O3W O 0.2998(16) -0.142(3) 0.4356(19) 0.037(9) Uani 1 1 d U
O5 O 0.102(3) 0.301(5) 0.410(3) 0.099(14) Uani 1 1 d U
O6 O -0.054(2) 0.512(4) 0.310(2) 0.066(10) Uani 1 1 d U
O7 O -0.001(5) 0.382(8) 0.199(5) 0.079 Uiso 0.50 1 d P
O8 O 0.072(5) 0.297(8) 0.297(5) 0.079 Uiso 0.50 1 d P
O9 O -0.003(2) 0.192(4) 0.294(3) 0.014(13) Uiso 0.50 1 d P
O10 O -0.042(2) 0.289(5) 0.298(3) 0.017(13) Uiso 0.50 1 d P
O11 O -0.1304(16) 0.201(3) 0.316(2) 0.043(9) Uani 1 1 d U
O13 O -0.0464(19) 0.069(3) 0.317(2) 0.051(10) Uani 1 1 d U
O14 O 0.0679(17) 0.520(3) 0.316(2) 0.048(9) Uani 1 1 d U
O15 O 0.167(3) 0.204(5) 0.325(3) 0.093(13) Uani 1 1 d U
O16 O -0.1291(17) 0.385(3) 0.312(2) 0.044(9) Uani 1 1 d U
O17 O 0.137(2) 0.386(3) 0.310(2) 0.062(9) Uani 1 1 d U
O4 O 0.024(3) 0.168(4) 0.409(3) 0.087(13) Uani 1 1 d U
O19 O 0.1397(19) 0.476(4) 0.433(2) 0.063(12) Uani 1 1 d U
O20 O 0.2263(19) 0.291(3) 0.252(2) 0.058(12) Uani 1 1 d U
O21 O -0.0907(14) 0.478(2) 0.4327(16) 0.024(7) Uani 1 1 d U
O22 O -0.0587(14) 0.293(3) 0.4078(17) 0.031(7) Uani 1 1 d U
O23 O 0.0223(17) 0.427(3) 0.408(2) 0.048(8) Uani 1 1 d U
O12 O 0.067(2) 0.061(4) 0.316(3) 0.081(12) Uani 1 1 d U
O18 O 0.1409(15) 0.106(2) 0.4332(17) 0.028(8) Uani 1 1 d U
Si1 Si 0.0000 0.2924(17) 0.2500 0.034 Uiso 1 2 d S
W1 W 0.0000 0.54707(18) 0.2500 0.0264(8) Uani 1 2 d S
W2 W -0.05978(8) 0.41886(14) 0.37366(10) 0.0198(5) Uani 1 1 d .
W3 W 0.0000 0.0400(2) 0.2500 0.0576(13) Uani 1 2 d S
W4 W -0.06131(10) 0.16616(15) 0.37411(12) 0.0274(5) Uani 1 1 d .
W5 W 0.09436(17) 0.1672(2) 0.37480(14) 0.0735(12) Uani 1 1 d U
W6 W 0.09500(11) 0.42079(15) 0.37366(11) 0.0294(6) Uani 1 1 d U
W8 W 0.15550(10) 0.29282(18) 0.25052(11) 0.0370(6) Uani 1 1 d U
C1 C 0.013(2) -0.207(4) 0.427(3) 0.030(7) Uani 1 1 d U
C2 C 0.079(2) -0.190(3) 0.431(2) 0.025(7) Uani 1 1 d U
C3 C -0.008(2) -0.295(4) 0.438(3) 0.033(7) Uani 1 1 d U
H3 H 0.0167 -0.3490 0.4419 0.039 Uiso 1 1 calc R
C4 C -0.024(2) -0.122(4) 0.420(3) 0.032(7) Uani 1 1 d U
H4 H -0.0089 -0.0612 0.4121 0.038 Uiso 1 1 calc R
C5 C -0.068(2) -0.301(4) 0.444(3) 0.032(7) Uani 1 1 d U
H5 H -0.0844 -0.3585 0.4561 0.039 Uiso 1 1 calc R
C6 C -0.080(2) -0.138(4) 0.427(3) 0.032(7) Uani 1 1 d U
H6 H -0.1043 -0.0842 0.4272 0.038 Uiso 1 1 calc R
C7 C 0.238(2) 0.060(3) 0.143(2) 0.022(9) Uani 1 1 d U
C8 C 0.234(2) 0.034(3) 0.212(2) 0.021(7) Uani 1 1 d U
C9 C 0.276(2) 0.067(3) 0.264(2) 0.022(7) Uani 1 1 d U
H9 H 0.3110 0.0950 0.2537 0.026 Uiso 1 1 calc R
C10 C 0.269(2) 0.058(4) 0.328(3) 0.026(7) Uani 1 1 d U
H10 H 0.2941 0.0918 0.3598 0.031 Uiso 1 1 calc R
C11 C 0.185(2) -0.034(4) 0.299(2) 0.025(7) Uani 1 1 d U
H11 H 0.1520 -0.0667 0.3100 0.030 Uiso 1 1 calc R
C12 C 0.191(2) -0.024(4) 0.234(3) 0.029(7) Uani 1 1 d U
H12 H 0.1652 -0.0584 0.2027 0.035 Uiso 1 1 calc R

loop_
_atom_site_aniso_label
_atom_site_aniso_U_11
_atom_site_aniso_U_22
_atom_site_aniso_U_33
_atom_site_aniso_U_23
_atom_site_aniso_U_13
_atom_site_aniso_U_12
Cu1 0.026(3) 0.018(3) 0.014(3) 0.003(2) 0.004(2) -0.002(2)
Cu2 0.016(4) 0.016(4) 0.013(4) -0.001(3) 0.002(3) 0.002(3)
N1 0.007(13) 0.034(15) 0.018(12) -0.010(13) -0.003(10) 0.003(11)
N3 0.015(11) 0.012(9) 0.017(10) 0.004(7) 0.000(8) 0.002(8)
N4 0.04(3) 0.014(14) 0.02(2) 0.004(14) -0.01(2) -0.001(17)
N5 0.04(2) 0.009(15) 0.020(15) 0.006(12) 0.000(19) 0.003(16)
N6 0.029(13) 0.027(13) 0.053(17) 0.009(15) 0.013(14) 0.001(10)
N7 0.030(12) 0.024(12) 0.022(16) 0.010(13) 0.004(14) 0.001(11)
N8 0.027(11) 0.015(11) 0.017(15) 0.006(13) -0.001(13) -0.003(10)
N9 0.025(10) 0.011(12) 0.036(16) 0.004(13) 0.021(13) 0.001(10)
N10 0.021(9) 0.019(8) 0.020(10) 0.000(8) 0.011(8) -0.001(7)
O1 0.07(4) 0.02(2) 0.05(4) 0.000 0.01(3) 0.000
O2 0.031(16) 0.028(16) 0.033(17) 0.000(9) 0.004(9) -0.001(9)
O1W 0.045(13) 0.050(13) 0.052(13) 0.006(9) 0.004(9) 0.000(9)
O3 0.084(18) 0.076(18) 0.072(18) 0.001(10) 0.015(10) -0.006(10)
O2W 0.031(11) 0.031(11) 0.030(11) 0.003(9) 0.009(9) -0.006(9)
O3W 0.035(12) 0.039(12) 0.039(12) 0.003(9) 0.011(9) 0.004(9)
O5 0.106(16) 0.096(16) 0.097(16) -0.004(9) 0.022(9) 0.004(9)
O6 0.063(13) 0.067(13) 0.065(13) 0.008(9) 0.006(9) 0.000(9)
O11 0.036(11) 0.046(12) 0.047(12) -0.005(9) -0.001(9) 0.004(9)
O13 0.052(12) 0.053(12) 0.048(12) -0.010(9) 0.004(9) 0.004(9)
O14 0.032(15) 0.068(18) 0.045(17) 0.019(16) 0.006(15) 0.003(15)
O15 0.096(15) 0.094(15) 0.091(15) 0.002(9) 0.019(9) 0.002(9)
O16 0.041(11) 0.041(11) 0.047(12) 0.000(9) -0.004(8) 0.004(8)
O17 0.068(11) 0.064(11) 0.055(11) 0.001(9) 0.011(8) 0.004(8)
O4 0.086(14) 0.089(14) 0.087(14) -0.004(7) 0.012(7) 0.005(7)
O19 0.04(2) 0.10(3) 0.05(2) 0.00(2) 0.014(19) 0.00(2)
O20 0.059(14) 0.051(14) 0.063(14) -0.004(9) 0.005(9) 0.006(9)
O21 0.027(10) 0.022(10) 0.022(11) 0.000(8) -0.001(8) 0.010(8)
O22 0.033(10) 0.025(10) 0.034(10) -0.006(8) -0.001(8) -0.002(8)
O23 0.042(11) 0.053(11) 0.046(11) 0.011(9) 0.001(8) -0.004(8)
O12 0.080(14) 0.083(14) 0.079(14) -0.003(7) 0.012(7) 0.006(7)
O18 0.031(11) 0.024(11) 0.027(11) 0.001(9) 0.002(8) 0.011(8)
W1 0.0144(14) 0.0068(12) 0.057(2) 0.000 0.0028(14) 0.000
W2 0.0124(9) 0.0274(11) 0.0203(11) -0.0048(9) 0.0046(8) 0.0014(8)
W3 0.142(4) 0.0076(14) 0.0202(19) 0.000 0.004(2) 0.000
W4 0.0420(13) 0.0209(10) 0.0235(13) 0.0087(9) 0.0182(10) 0.0084(9)
W5 0.132(3) 0.0699(19) 0.0232(15) 0.0212(13) 0.0263(17) 0.087(2)
W6 0.0479(14) 0.0201(10) 0.0164(12) -0.0062(9) -0.0064(10) 0.0014(10)
W8 0.0416(13) 0.0361(12) 0.0402(14) 0.0175(12) 0.0281(11) 0.0280(11)
C1 0.029(9) 0.027(9) 0.032(11) 0.005(9) 0.002(8) 0.003(8)
C2 0.026(11) 0.022(14) 0.028(17) 0.007(15) 0.006(15) -0.001(10)
C3 0.029(13) 0.022(11) 0.043(18) 0.008(16) -0.006(15) 0.004(12)
C4 0.028(13) 0.020(12) 0.044(18) 0.008(16) 0.000(15) -0.003(11)
C5 0.033(13) 0.027(13) 0.035(17) 0.009(16) -0.001(15) 0.000(11)
C6 0.027(12) 0.029(12) 0.038(18) 0.014(16) 0.001(15) 0.002(11)
C7 0.02(2) 0.03(2) 0.016(15) 0.002(12) -0.002(19) 0.01(2)
C8 0.021(10) 0.024(10) 0.020(9) -0.008(8) 0.005(8) 0.007(8)
C9 0.015(14) 0.028(16) 0.023(13) -0.007(14) 0.003(11) 0.004(12)
C10 0.013(14) 0.042(17) 0.022(11) -0.007(15) -0.001(12) 0.000(12)
C11 0.014(14) 0.040(17) 0.020(13) -0.013(14) 0.000(11) -0.002(12)
C12 0.028(15) 0.037(16) 0.018(12) -0.006(14) -0.008(13) -0.010(12)

loop_
_atom_type_symbol
_atom_type_description
_atom_type_scat_dispersion_real
_atom_type_scat_dispersion_imag
_atom_type_scat_source
Cu Cu 0.3201 1.2651 'International Tables Vol C Tables 4.2.6.8 and 6.1.1.4'
N N 0.0061 0.0033 'International Tables Vol C Tables 4.2.6.8 and 6.1.1.4'
O O 0.0106 0.0060 'International Tables Vol C Tables 4.2.6.8 and 6.1.1.4'
Si Si 0.0817 0.0704 'International Tables Vol C Tables 4.2.6.8 and 6.1.1.4'
W W -0.8490 6.8722 'International Tables Vol C Tables 4.2.6.8 and 6.1.1.4'
C C 0.0033 0.0016 'International Tables Vol C Tables 4.2.6.8 and 6.1.1.4'
H H 0.0000 0.0000 'International Tables Vol C Tables 4.2.6.8 and 6.1.1.4'

loop_
_geom_angle_atom_site_label_1
_geom_angle_atom_site_label_2
_geom_angle_atom_site_label_3
_geom_angle
_geom_angle_site_symmetry_1
_geom_angle_site_symmetry_3
N8 Cu1 N1 96.3(16) . .
N8 Cu1 N5 86.1(15) . 6_556
N1 Cu1 N5 167.2(16) . 6_556
N8 Cu1 O2W 169.9(15) . .
N1 Cu1 O2W 93.1(15) . .
N5 Cu1 O2W 85.5(14) 6_556 .
N8 Cu1 O18 91.8(14) . .
N1 Cu1 O18 89.8(14) . .
N5 Cu1 O18 102.7(14) 6_556 .
O2W Cu1 O18 84.7(13) . .
N4 Cu2 N4 180.000(4) 6_556 4_545
N4 Cu2 N9 88.9(16) 6_556 .
N4 Cu2 N9 91.1(16) 4_545 .
N4 Cu2 N9 91.1(16) 6_556 7_546
N4 Cu2 N9 88.9(16) 4_545 7_546
N9 Cu2 N9 180(2) . 7_546
N4 Cu2 O3W 94.9(16) 6_556 7_546
N4 Cu2 O3W 85.1(16) 4_545 7_546
N9 Cu2 O3W 88.6(14) . 7_546
N9 Cu2 O3W 91.4(14) 7_546 7_546
N4 Cu2 O3W 85.1(16) 6_556 .
N4 Cu2 O3W 94.9(16) 4_545 .
N9 Cu2 O3W 91.4(14) . .
N9 Cu2 O3W 88.6(14) 7_546 .
O3W Cu2 O3W 180.0(14) 7_546 .
C11 N1 C10 116(4) . .
C11 N1 Cu1 121(3) . .
C10 N1 Cu1 122(3) . .
N4 N2 C7 103(4) . .
N5 N3 C7 103(4) . .
N2 N4 N5 110(4) . .
N2 N4 Cu2 124(3) . 4
N5 N4 Cu2 125(3) . 4
N3 N5 N4 110(4) . .
N3 N5 Cu1 130(3) . 6
N4 N5 Cu1 120(3) . 6
C6 N6 C5 118(4) . .
C2 N7 N8 107(4) . .
N7 N8 N9 107(3) . .
N7 N8 Cu1 126(3) . .
N9 N8 Cu1 125(3) . .
N10 N9 N8 111(4) . .
N10 N9 Cu2 125(3) . .
N8 N9 Cu2 121(3) . .
N9 N10 C2 105(4) . .
O2 O2 W3 72(2) 2 .
W6 O5 W5 136(3) . .
W2 O6 W1 138(3) . .
O10 O7 Si1 54(4) 2 .
O10 O7 W2 77(5) 2 2
Si1 O7 W2 130(6) . 2
O10 O7 W6 132(6) 2 2
Si1 O7 W6 119(5) . 2
W2 O7 W6 97(4) 2 2
O10 O7 W1 138(6) 2 .
Si1 O7 W1 116(5) . .
W2 O7 W1 96(4) 2 .
W6 O7 W1 90(4) 2 .
Si1 O8 W8 123(5) . .
Si1 O8 W6 119(5) . .
W8 O8 W6 101(4) . .
Si1 O8 W5 114(5) . .
W8 O8 W5 99(4) . .
W6 O8 W5 97(4) . .
O10 O9 Si1 53(3) . .
O10 O9 O9 100(3) . 2
Si1 O9 O9 57(2) . 2
O10 O9 W4 73(3) . .
Si1 O9 W4 126(3) . .
O9 O9 W4 147(4) 2 .
O10 O9 W3 146(4) . .
Si1 O9 W3 124(3) . .
O9 O9 W3 66.9(14) 2 .
W4 O9 W3 101(2) . .
Si1 O10 O7 63(5) . 2
Si1 O10 O9 65(3) . .
O7 O10 O9 109(5) 2 .
Si1 O10 W4 131(4) . .
O7 O10 W4 136(5) 2 .
O9 O10 W4 66(3) . .
Si1 O10 W2 126(4) . .
O7 O10 W2 63(4) 2 .
O9 O10 W2 142(4) . .
W4 O10 W2 93(2) . .
W4 O11 W8 139(2) . 2
W4 O13 W3 142(3) . .
W6 O14 W1 138(2) . .
W8 O15 W5 121(3) . .
W8 O16 W2 140(2) 2 .
W6 O17 W8 149(3) . .
W5 O4 W4 137(3) . .
W2 O22 W4 138(2) . .
W6 O23 W2 137(2) . .
W3 O12 W5 135(3) . .
W5 O18 Cu1 140.7(19) . .
O10 Si1 O10 177(5) . 2
O10 Si1 O7 63(4) . 2
O10 Si1 O7 120(5) 2 2
O10 Si1 O7 120(5) . .
O10 Si1 O7 63(4) 2 .
O7 Si1 O7 79(8) 2 .
O10 Si1 O9 114(3) . 2
O10 Si1 O9 63(3) 2 2
O7 Si1 O9 172(5) 2 2
O7 Si1 O9 108(4) . 2
O10 Si1 O9 63(3) . .
O10 Si1 O9 114(3) 2 .
O7 Si1 O9 108(4) 2 .
O7 Si1 O9 172(5) . .
O9 Si1 O9 65(4) 2 .
O10 Si1 O8 74(4) . 2
O10 Si1 O8 107(4) 2 2
O7 Si1 O8 104(5) 2 2
O7 Si1 O8 73(5) . 2
O9 Si1 O8 81(4) 2 2
O9 Si1 O8 102(4) . 2
O10 Si1 O8 107(4) . .
O10 Si1 O8 74(4) 2 .
O7 Si1 O8 73(5) 2 .
O7 Si1 O8 104(5) . .
O9 Si1 O8 102(4) 2 .
O9 Si1 O8 81(4) . .
O8 Si1 O8 176(8) 2 .
O1 W1 O14 101.2(14) . .
O1 W1 O14 101.2(13) . 2
O14 W1 O14 158(3) . 2
O1 W1 O6 104.6(15) . .
O14 W1 O6 91.7(18) . .
O14 W1 O6 82.7(19) 2 .
O1 W1 O6 104.6(15) . 2
O14 W1 O6 82.7(19) . 2
O14 W1 O6 91.7(18) 2 2
O6 W1 O6 151(3) . 2
O1 W1 O7 156(2) . .
O14 W1 O7 94(3) . .
O14 W1 O7 65(3) 2 .
O6 W1 O7 94(3) . .
O6 W1 O7 58(3) 2 .
O1 W1 O7 156(2) . 2
O14 W1 O7 65(3) . 2
O14 W1 O7 94(3) 2 2
O6 W1 O7 58(3) . 2
O6 W1 O7 94(3) 2 2
O7 W1 O7 49(5) . 2
O21 W2 O6 103.3(19) . .
O21 W2 O22 100.1(15) . .
O6 W2 O22 155.9(19) . .
O21 W2 O23 102.0(17) . .
O6 W2 O23 92.5(19) . .
O22 W2 O23 87.9(16) . .
O21 W2 O16 101.1(17) . .
O6 W2 O16 82(2) . .
O22 W2 O16 88.4(16) . .
O23 W2 O16 156.9(18) . .
O21 W2 O7 161(3) . 2
O6 W2 O7 66(3) . 2
O22 W2 O7 93(3) . 2
O23 W2 O7 65(3) . 2
O16 W2 O7 93(3) . 2
O21 W2 O10 158.6(18) . .
O6 W2 O10 93(2) . .
O22 W2 O10 63.3(17) . .
O23 W2 O10 91.3(19) . .
O16 W2 O10 66.8(18) . .
O7 W2 O10 40(3) 2 .
O2 W3 O2 37(4) . 2
O2 W3 O13 102(3) . .
O2 W3 O13 101(3) 2 .
O2 W3 O13 101(3) . 2
O2 W3 O13 102(3) 2 2
O13 W3 O13 155(3) . 2
O2 W3 O12 117(3) . 2
O2 W3 O12 81(3) 2 2
O13 W3 O12 90(2) . 2
O13 W3 O12 86(2) 2 2
O2 W3 O12 81(3) . .
O2 W3 O12 117(3) 2 .
O13 W3 O12 86(2) . .
O13 W3 O12 90(2) 2 .
O12 W3 O12 162(3) 2 .
O2 W3 O9 144(3) . .
O2 W3 O9 159(3) 2 .
O13 W3 O9 58.2(19) . .
O13 W3 O9 97.6(19) 2 .
O12 W3 O9 94(2) 2 .
O12 W3 O9 69(2) . .
O2 W3 O9 159(3) . 2
O2 W3 O9 144(3) 2 2
O13 W3 O9 97.6(19) . 2
O13 W3 O9 58.2(19) 2 2
O12 W3 O9 69(2) 2 2
O12 W3 O9 94(2) . 2
O9 W3 O9 46(3) . 2
O3 W4 O13 104(2) . .
O3 W4 O11 99(2) . .
O13 W4 O11 90.6(18) . .
O3 W4 O22 101(2) . .
O13 W4 O22 155.6(18) . .
O11 W4 O22 87.7(16) . .
O3 W4 O4 106(3) . .
O13 W4 O4 88(2) . .
O11 W4 O4 155(2) . .
O22 W4 O4 83(2) . .
O3 W4 O9 160(2) . .
O13 W4 O9 59(2) . .
O11 W4 O9 91.9(19) . .
O22 W4 O9 97.1(18) . .
O4 W4 O9 67(2) . .
O3 W4 O10 159(2) . .
O13 W4 O10 93(2) . .
O11 W4 O10 68.0(18) . .
O22 W4 O10 64.2(18) . .
O4 W4 O10 87(2) . .
O9 W4 O10 40.9(19) . .
O18 W5 O4 103(2) . .
O18 W5 O12 99(2) . .
O4 W5 O12 91(2) . .
O18 W5 O5 102(2) . .
O4 W5 O5 84(2) . .
O12 W5 O5 159(2) . .
O18 W5 O15 91(2) . .
O4 W5 O15 164(2) . .
O12 W5 O15 95(2) . .
O5 W5 O15 85(2) . .
O18 W5 O8 152(3) . .
O4 W5 O8 98(3) . .
O12 W5 O8 99(3) . .
O5 W5 O8 62(3) . .
O15 W5 O8 66(3) . .
O19 W6 O17 109(2) . .
O19 W6 O5 97(3) . .
O17 W6 O5 91(2) . .
O19 W6 O14 103(2) . .
O17 W6 O14 85(2) . .
O5 W6 O14 160(2) . .
O19 W6 O23 101(2) . .
O17 W6 O23 150(2) . .
O5 W6 O23 86(2) . .
O14 W6 O23 88.6(17) . .
O19 W6 O8 152(3) . .
O17 W6 O8 53(3) . .
O5 W6 O8 65(3) . .
O14 W6 O8 97(3) . .
O23 W6 O8 99(3) . .
O19 W6 O7 158(3) . 2
O17 W6 O7 91(3) . 2
O5 W6 O7 93(3) . 2
O14 W6 O7 67(3) . 2
O23 W6 O7 60(3) . 2
O8 W6 O7 50(4) . 2
O20 W8 O16 104(2) . 2
O20 W8 O17 109(2) . .
O16 W8 O17 83.4(19) 2 .
O20 W8 O11 101(2) . 2
O16 W8 O11 86.7(16) 2 2
O17 W8 O11 149.5(18) . 2
O20 W8 O15 88(2) . .
O16 W8 O15 167(2) 2 .
O17 W8 O15 87(2) . .
O11 W8 O15 97(2) 2 .
O20 W8 O8 154(3) . .
O16 W8 O8 94(3) 2 .
O17 W8 O8 54(3) . .
O11 W8 O8 98(3) 2 .
O15 W8 O8 73(3) . .
C3 C1 C4 124(5) . .
C3 C1 C2 120(5) . .
C4 C1 C2 115(4) . .
N7 C2 N10 110(4) . .
N7 C2 C1 124(4) . .
N10 C2 C1 126(4) . .
C1 C3 C5 116(5) . .
C6 C4 C1 113(5) . .
N6 C5 C3 120(5) . .
N6 C6 C4 127(5) . .
N2 C7 N3 114(4) . .
N2 C7 C8 123(4) . .
N3 C7 C8 123(4) . .
C9 C8 C12 113(5) . .
C9 C8 C7 120(5) . .
C12 C8 C7 127(4) . .
C10 C9 C8 121(5) . .
C9 C10 N1 123(5) . .
C12 C11 N1 121(5) . .
C11 C12 C8 124(5) . .

loop_
_geom_bond_atom_site_label_1
_geom_bond_atom_site_label_2
_geom_bond_distance
_geom_bond_site_symmetry_2
Cu1 N8 1.97(4) .
Cu1 N1 1.98(4) .
Cu1 N5 2.01(4) 6_556
Cu1 O2W 2.07(3) .
Cu1 O18 2.43(3) .
Cu2 N4 1.97(4) 6_556
Cu2 N4 1.97(4) 4_545
Cu2 N9 1.97(4) .
Cu2 N9 1.97(4) 7_546
Cu2 O3W 2.39(4) 7_546
Cu2 O3W 2.39(4) .
N1 C11 1.35(6) .
N1 C10 1.35(6) .
N2 N4 1.31(6) .
N2 C7 1.33(6) .
N3 N5 1.29(5) .
N3 C7 1.36(6) .
N4 N5 1.35(5) .
N4 Cu2 1.97(4) 4
N5 Cu1 2.01(4) 6
N6 C6 1.29(6) .
N6 C5 1.39(6) .
N7 C2 1.28(6) .
N7 N8 1.32(5) .
N8 N9 1.36(5) .
N9 N10 1.25(5) .
N10 C2 1.39(6) .
O1 W1 1.66(5) .
O2 O2 1.10(12) 2
O2 W3 1.74(7) .
O3 W4 1.67(5) .
O5 W6 1.82(7) .
O5 W5 1.99(6) .
O6 W2 1.84(5) .
O6 W1 1.93(5) .
O7 O10 1.62(12) 2
O7 Si1 1.62(11) .
O7 W2 2.23(11) 2
O7 W6 2.45(11) 2
O7 W1 2.52(11) .
O8 Si1 1.77(10) .
O8 W8 2.24(10) .
O8 W6 2.32(11) .
O8 W5 2.40(11) .
O9 O10 1.64(8) .
O9 Si1 1.67(6) .
O9 O9 1.80(11) 2
O9 W4 2.29(5) .
O9 W3 2.29(6) .
O10 Si1 1.47(6) .
O10 O7 1.62(12) 2
O10 W4 2.39(6) .
O10 W2 2.44(6) .
O11 W4 1.87(4) .
O11 W8 1.88(4) 2
O13 W4 1.85(4) .
O13 W3 1.88(4) .
O14 W6 1.86(4) .
O14 W1 1.91(4) .
O15 W8 1.93(6) .
O15 W5 2.13(6) .
O16 W8 1.84(4) 2
O16 W2 1.91(4) .
O17 W6 1.79(5) .
O17 W8 1.86(5) .
O4 W5 1.84(6) .
O4 W4 1.95(6) .
O19 W6 1.64(5) .
O20 W8 1.60(4) .
O21 W2 1.69(3) .
O22 W2 1.88(4) .
O22 W4 1.89(4) .
O23 W6 1.89(4) .
O23 W2 1.89(4) .
O12 W3 1.89(6) .
O12 W5 1.93(6) .
O18 W5 1.69(3) .
Si1 O10 1.47(6) 2
Si1 O7 1.62(11) 2
Si1 O9 1.67(6) 2
Si1 O8 1.77(10) 2
W1 O14 1.91(4) 2
W1 O6 1.93(5) 2
W1 O7 2.52(11) 2
W2 O7 2.23(11) 2
W3 O2 1.74(7) 2
W3 O13 1.88(4) 2
W3 O12 1.89(6) 2
W3 O9 2.29(6) 2
W6 O7 2.45(11) 2
W8 O16 1.84(4) 2
W8 O11 1.88(4) 2
C1 C3 1.34(7) .
C1 C4 1.44(7) .
C1 C2 1.52(7) .
C3 C5 1.40(7) .
C4 C6 1.33(7) .
C7 C8 1.46(7) .
C8 C9 1.39(6) .
C8 C12 1.39(7) .
C9 C10 1.34(7) .
C11 C12 1.35(7) .
